data_1507074
loop_
_publ_author_name
'Liu, Ke-Gang'
'Yan, Shi'
'Wu, Yu-Lin'
'Yao, Zhu-Jun'

_publ_section_title
;
 Synthesis of 4-azido-4-deoxy-Neu5,7,8,9Ac42en1Me. A key intermediate for
 the synthesis of GG167 from D-glucono-delta-lactone.
;
_journal_issue 13
_journal_name_full 'Organic letters'
_journal_page_first 2269
_journal_page_last 2272
_journal_paper_doi 10.1021/ol0491890
_journal_volume 6
_journal_year 2004
_chemical_formula_sum 'C17 H28 N4 O5'
_chemical_formula_weight 368.43
_chemical_name_systematic
; 
 ? 
;
_space_group_IT_number 18
_symmetry_cell_setting orthorhombic
_symmetry_space_group_name_Hall 'P 2 2ab'
_symmetry_space_group_name_H-M 'P 21 21 2'
_atom_sites_solution_hydrogens geom
_atom_sites_solution_primary direct
_atom_sites_solution_secondary difmap
_audit_creation_method SHELXL-97
_cell_angle_alpha 90.00
_cell_angle_beta 90.00
_cell_angle_gamma 90.00
_cell_formula_units_Z 4
_cell_length_a 20.959(2)
_cell_length_b 9.5785(9)
_cell_length_c 10.3711(10)
_cell_measurement_reflns_used 1187
_cell_measurement_temperature 293(2)
_cell_measurement_theta_max 36.143
_cell_measurement_theta_min 4.382
_cell_volume 2082.1(3)
_computing_cell_refinement 'Bruker SMART'
_computing_data_collection 'Bruker SMART'
_computing_data_reduction 'Bruker SHELXTL'
_computing_molecular_graphics 'Bruker SHELXTL'
_computing_publication_material 'Bruker SHELXTL'
_computing_structure_refinement 'SHELXL-97 (Sheldrick, 1997)'
_computing_structure_solution 'SHELXS-97 (Sheldrick, 1990)'
_diffrn_ambient_temperature 293(2)
_diffrn_measured_fraction_theta_full 0.965
_diffrn_measured_fraction_theta_max 0.965
_diffrn_measurement_device_type 'CCD area detector'
_diffrn_measurement_method 'phi and omega scans'
_diffrn_radiation_monochromator graphite
_diffrn_radiation_source 'fine-focus sealed tube'
_diffrn_radiation_type MoK\a
_diffrn_radiation_wavelength 0.71073
_diffrn_reflns_av_R_equivalents 0.0972
_diffrn_reflns_av_sigmaI/netI 0.1498
_diffrn_reflns_limit_h_max 26
_diffrn_reflns_limit_h_min -25
_diffrn_reflns_limit_k_max 12
_diffrn_reflns_limit_k_min -12
_diffrn_reflns_limit_l_max 8
_diffrn_reflns_limit_l_min -13
_diffrn_reflns_number 12731
_diffrn_reflns_theta_full 28.29
_diffrn_reflns_theta_max 28.29
_diffrn_reflns_theta_min 1.94
_exptl_absorpt_coefficient_mu 0.087
_exptl_absorpt_correction_T_max 1.00000
_exptl_absorpt_correction_T_min 0.80127
_exptl_absorpt_correction_type sadabs
_exptl_crystal_colour colourless
_exptl_crystal_density_diffrn 1.175
_exptl_crystal_density_method 'not measured'
_exptl_crystal_F_000 792
_exptl_crystal_size_max 0.248
_exptl_crystal_size_mid 0.201
_exptl_crystal_size_min 0.191
_refine_diff_density_max 0.142
_refine_diff_density_min -0.113
_refine_diff_density_rms 0.030
_refine_ls_abs_structure_details 'Flack H D (1983), Acta Cryst. A39, 876-881'
_refine_ls_abs_structure_Flack 0.7(13)
_refine_ls_extinction_method none
_refine_ls_goodness_of_fit_ref 0.693
_refine_ls_hydrogen_treatment mixed
_refine_ls_matrix_type full
_refine_ls_number_parameters 276
_refine_ls_number_reflns 4882
_refine_ls_number_restraints 2
_refine_ls_restrained_S_all 0.694
_refine_ls_R_factor_all 0.1500
_refine_ls_R_factor_gt 0.0467
_refine_ls_shift/su_max 0.345
_refine_ls_shift/su_mean 0.019
_refine_ls_structure_factor_coef Fsqd
_refine_ls_weighting_details 'calc w=1/[\s^2^(Fo^2^)+(0.0114P)^2^+0.0000P] where P=(Fo^2^+2Fc^2^)/3'
_refine_ls_weighting_scheme calc
_refine_ls_wR_factor_gt 0.0616
_refine_ls_wR_factor_ref 0.0759
_reflns_number_gt 1747
_reflns_number_total 4882
_reflns_threshold_expression >2sigma(I)
_cod_data_source_file ol0491890si20040504_025653.cif
_cod_data_source_block cd2390
_cod_depositor_comments
;
The following automatic conversions were performed:

'_symmetry_cell_setting' value 'Orthorhombic' changed to
'orthorhombic' according to
/home/saulius/struct/CIF-dictionaries/cif_core.dic dictionary named
'cif_core.dic' version 2.4.1 from 2010-06-29.

Automatic conversion script
Id: cif_fix_values 1715 2011-07-08 13:25:40Z adriana 
;
_cod_original_sg_symbol_H-M P2(1)2(1)2
_cod_database_code 1507074

loop_
_symmetry_equiv_pos_as_xyz
'x, y, z'
'-x, -y, z'
'-x+1/2, y+1/2, -z'
'x+1/2, -y+1/2, -z'

loop_
_atom_site_label
_atom_site_type_symbol
_atom_site_fract_x
_atom_site_fract_y
_atom_site_fract_z
_atom_site_U_iso_or_equiv
_atom_site_adp_type
_atom_site_occupancy
_atom_site_symmetry_multiplicity
_atom_site_calc_flag
_atom_site_refinement_flags
O1 O 0.10421(11) 0.9714(2) 0.1727(3) 0.1057(9) Uani 1 1 d .
O2 O 0.14328(9) 0.7523(2) 0.16750(19) 0.0710(6) Uani 1 1 d .
O3 O 0.28331(9) 0.96859(18) 0.1080(2) 0.0730(6) Uani 1 1 d .
O4 O 0.33392(8) 0.76025(19) 0.09351(17) 0.0604(5) Uani 1 1 d .
O5 O 0.25716(11) 0.9044(2) 0.5146(2) 0.0901(8) Uani 1 1 d .
N1 N 0.27573(11) 0.6950(3) 0.4254(2) 0.0560(7) Uani 1 1 d .
N2 N 0.36600(11) 0.5181(2) 0.3002(3) 0.0777(9) Uani 1 1 d .
N3 N 0.41059(14) 0.4415(3) 0.2790(3) 0.0806(9) Uani 1 1 d .
N4 N 0.44727(15) 0.3573(3) 0.2585(4) 0.1299(13) Uani 1 1 d .
C1 C 0.14560(18) 0.9668(4) 0.0660(3) 0.0997(12) Uani 1 1 d .
H2 H 0.1720 1.0498 0.0618 0.120 Uiso 1 1 calc R
H1 H 0.1220 0.9574 -0.0141 0.120 Uiso 1 1 calc R
C2 C 0.08943(16) 0.8339(4) 0.2047(4) 0.0832(10) Uani 1 1 d .
C3 C 0.18523(15) 0.8381(3) 0.0929(4) 0.0651(9) Uani 1 1 d .
C4 C 0.24412(14) 0.8693(3) 0.1715(3) 0.0548(8) Uani 1 1 d D
C5 C 0.28817(14) 0.7468(3) 0.1946(3) 0.0541(7) Uani 1 1 d .
C6 C 0.33666(16) 0.9006(3) 0.0511(3) 0.0662(9) Uani 1 1 d .
C7 C 0.03137(14) 0.7774(4) 0.1384(3) 0.1234(15) Uani 1 1 d .
H7 H -0.0054 0.8299 0.1647 0.185 Uiso 1 1 calc R
H6 H 0.0257 0.6811 0.1613 0.185 Uiso 1 1 calc R
H8 H 0.0366 0.7852 0.0467 0.185 Uiso 1 1 calc R
C8 C 0.08435(18) 0.8311(4) 0.3501(4) 0.1296(15) Uani 1 1 d .
H9 H 0.1223 0.8702 0.3871 0.194 Uiso 1 1 calc R
H10 H 0.0795 0.7364 0.3787 0.194 Uiso 1 1 calc R
H11 H 0.0480 0.8848 0.3767 0.194 Uiso 1 1 calc R
C9 C 0.33244(17) 0.9007(3) -0.0930(3) 0.1082(12) Uani 1 1 d .
H14 H 0.3664 0.8452 -0.1281 0.162 Uiso 1 1 calc R
H13 H 0.3361 0.9948 -0.1243 0.162 Uiso 1 1 calc R
H12 H 0.2922 0.8624 -0.1192 0.162 Uiso 1 1 calc R
C10 C 0.39549(14) 0.9736(3) 0.1018(3) 0.0959(12) Uani 1 1 d .
H17 H 0.3958 0.9693 0.1942 0.144 Uiso 1 1 calc R
H15 H 0.3951 1.0694 0.0746 0.144 Uiso 1 1 calc R
H16 H 0.4329 0.9283 0.0686 0.144 Uiso 1 1 calc R
C11 C 0.31985(13) 0.7456(3) 0.3272(3) 0.0521(7) Uani 1 1 d .
C12 C 0.38295(14) 0.6652(3) 0.3313(3) 0.0597(9) Uani 1 1 d .
C13 C 0.41698(15) 0.6758(4) 0.4602(3) 0.0808(10) Uani 1 1 d .
H21 H 0.3878 0.6495 0.5286 0.097 Uiso 1 1 calc R
H20 H 0.4526 0.6112 0.4615 0.097 Uiso 1 1 calc R
C14 C 0.4411(2) 0.8211(5) 0.4842(5) 0.1025(15) Uani 1 1 d .
C15 C 0.4208(3) 0.9036(9) 0.5741(7) 0.154(2) Uani 1 1 d D
C16 C 0.24937(15) 0.7773(3) 0.5140(3) 0.0660(9) Uani 1 1 d .
C17 C 0.20889(15) 0.7054(3) 0.6129(3) 0.0908(11) Uani 1 1 d .
H26 H 0.2241 0.7284 0.6976 0.136 Uiso 1 1 calc R
H25 H 0.2112 0.6062 0.6004 0.136 Uiso 1 1 calc R
H27 H 0.1654 0.7356 0.6040 0.136 Uiso 1 1 calc R
H3 H 0.1961(12) 0.785(3) 0.014(3) 0.077(10) Uiso 1 1 d .
H4 H 0.2316(9) 0.9022(19) 0.2486(15) 0.026(7) Uiso 1 1 d D
H5 H 0.2669(10) 0.661(2) 0.175(2) 0.055(8) Uiso 1 1 d .
H18 H 0.3302(9) 0.838(2) 0.3488(18) 0.036(7) Uiso 1 1 d .
H19 H 0.4066(11) 0.706(2) 0.256(2) 0.077(10) Uiso 1 1 d .
H22 H 0.4720(19) 0.842(5) 0.424(3) 0.16(2) Uiso 1 1 d .
H23 H 0.441(3) 0.999(7) 0.568(6) 0.37(5) Uiso 1 1 d .
H24 H 0.3832(18) 0.868(5) 0.623(4) 0.21(3) Uiso 1 1 d D
H28 H 0.2632(12) 0.606(3) 0.420(3) 0.074(10) Uiso 1 1 d .

loop_
_atom_site_aniso_label
_atom_site_aniso_U_11
_atom_site_aniso_U_22
_atom_site_aniso_U_33
_atom_site_aniso_U_23
_atom_site_aniso_U_13
_atom_site_aniso_U_12
O1 0.0840(19) 0.0656(16) 0.167(3) 0.0233(18) 0.0149(18) 0.0199(14)
O2 0.0505(13) 0.0588(12) 0.1037(16) 0.0031(13) 0.0100(11) 0.0027(12)
O3 0.0628(15) 0.0515(12) 0.1046(17) 0.0094(12) 0.0230(13) 0.0031(12)
O4 0.0673(14) 0.0540(12) 0.0600(12) -0.0009(11) 0.0183(11) 0.0080(11)
O5 0.121(2) 0.0369(11) 0.1120(18) -0.0064(12) 0.0449(14) 0.0017(13)
N1 0.0631(18) 0.0368(14) 0.0682(18) 0.0037(13) 0.0180(14) 0.0012(13)
N2 0.0613(19) 0.0462(16) 0.125(2) -0.0006(16) 0.0170(17) 0.0128(14)
N3 0.071(2) 0.064(2) 0.107(2) -0.0011(18) -0.0049(18) 0.0077(16)
N4 0.098(3) 0.088(2) 0.204(4) -0.036(3) -0.011(2) 0.0365(19)
C1 0.079(3) 0.112(3) 0.107(3) 0.041(3) -0.007(2) 0.009(2)
C2 0.066(2) 0.064(2) 0.121(3) -0.004(3) 0.016(2) -0.002(2)
C3 0.059(2) 0.065(2) 0.071(3) 0.004(2) 0.000(2) 0.0011(19)
C4 0.060(2) 0.0447(19) 0.060(2) -0.0011(17) 0.0093(19) -0.0008(16)
C5 0.0562(19) 0.0416(17) 0.064(2) -0.0064(18) 0.0067(16) -0.0027(18)
C6 0.071(2) 0.0482(19) 0.079(3) 0.0049(18) 0.015(2) 0.0033(18)
C7 0.054(2) 0.137(4) 0.179(4) -0.029(3) -0.014(3) 0.011(3)
C8 0.129(4) 0.120(3) 0.140(4) -0.029(3) 0.052(3) -0.026(3)
C9 0.148(4) 0.108(3) 0.070(3) 0.019(2) 0.034(2) 0.022(3)
C10 0.072(3) 0.085(3) 0.131(3) 0.009(2) 0.012(2) -0.017(2)
C11 0.058(2) 0.0339(16) 0.064(2) 0.0008(18) 0.0077(16) 0.0007(16)
C12 0.057(2) 0.0434(18) 0.079(3) 0.0064(18) 0.011(2) 0.0022(16)
C13 0.073(2) 0.084(3) 0.086(3) 0.002(2) -0.012(2) 0.012(2)
C14 0.092(4) 0.104(4) 0.112(4) -0.025(3) -0.031(3) 0.015(3)
C15 0.119(5) 0.177(6) 0.166(6) -0.068(5) -0.033(5) 0.034(5)
C16 0.085(2) 0.0443(19) 0.069(2) 0.0057(18) 0.0251(18) 0.0111(18)
C17 0.124(3) 0.061(2) 0.088(3) 0.0119(19) 0.046(2) 0.015(2)

loop_
_atom_type_symbol
_atom_type_description
_atom_type_scat_dispersion_real
_atom_type_scat_dispersion_imag
_atom_type_scat_source
C C 0.0033 0.0016 'International Tables Vol C Tables 4.2.6.8 and 6.1.1.4'
H H 0.0000 0.0000 'International Tables Vol C Tables 4.2.6.8 and 6.1.1.4'
N N 0.0061 0.0033 'International Tables Vol C Tables 4.2.6.8 and 6.1.1.4'
O O 0.0106 0.0060 'International Tables Vol C Tables 4.2.6.8 and 6.1.1.4'

loop_
_geom_angle_atom_site_label_1
_geom_angle_atom_site_label_2
_geom_angle_atom_site_label_3
_geom_angle
C2 O1 C1 107.2(3)
C2 O2 C3 108.5(2)
C4 O3 C6 109.9(2)
C6 O4 C5 109.9(2)
C16 N1 C11 123.3(2)
C16 N1 H28 119.2(17)
C11 N1 H28 117.2(17)
N3 N2 C12 115.5(3)
N4 N3 N2 171.9(4)
O1 C1 C3 102.7(3)
O1 C1 H2 111.2
C3 C1 H2 111.2
O1 C1 H1 111.2
C3 C1 H1 111.2
H2 C1 H1 109.1
O1 C2 O2 106.1(3)
O1 C2 C7 114.4(3)
O2 C2 C7 108.7(3)
O1 C2 C8 105.7(3)
O2 C2 C8 108.4(3)
C7 C2 C8 113.2(3)
O2 C3 C4 108.9(3)
O2 C3 C1 103.3(3)
C4 C3 C1 112.8(3)
O2 C3 H3 107.1(15)
C4 C3 H3 111.1(15)
C1 C3 H3 113.0(16)
O3 C4 C3 110.8(3)
O3 C4 C5 103.9(2)
C3 C4 C5 115.6(3)
O3 C4 H4 110.2(13)
C3 C4 H4 108.2(13)
C5 C4 H4 108.0(13)
O4 C5 C4 102.9(2)
O4 C5 C11 111.7(2)
C4 C5 C11 114.5(3)
O4 C5 H5 103.7(14)
C4 C5 H5 110.5(14)
C11 C5 H5 112.5(14)
O4 C6 O3 105.9(2)
O4 C6 C9 108.0(3)
O3 C6 C9 111.5(3)
O4 C6 C10 111.4(3)
O3 C6 C10 106.6(3)
C9 C6 C10 113.2(3)
C2 C7 H7 109.5
C2 C7 H6 109.5
H7 C7 H6 109.5
C2 C7 H8 109.5
H7 C7 H8 109.5
H6 C7 H8 109.5
C2 C8 H9 109.5
C2 C8 H10 109.5
H9 C8 H10 109.5
C2 C8 H11 109.5
H9 C8 H11 109.5
H10 C8 H11 109.5
C6 C9 H14 109.5
C6 C9 H13 109.5
H14 C9 H13 109.5
C6 C9 H12 109.5
H14 C9 H12 109.5
H13 C9 H12 109.5
C6 C10 H17 109.5
C6 C10 H15 109.5
H17 C10 H15 109.5
C6 C10 H16 109.5
H17 C10 H16 109.5
H15 C10 H16 109.5
N1 C11 C5 110.8(2)
N1 C11 C12 111.2(2)
C5 C11 C12 113.9(2)
N1 C11 H18 107.1(12)
C5 C11 H18 107.9(12)
C12 C11 H18 105.6(13)
N2 C12 C13 111.5(3)
N2 C12 C11 105.3(2)
C13 C12 C11 113.4(3)
N2 C12 H19 108.8(14)
C13 C12 H19 115.1(15)
C11 C12 H19 102.0(14)
C14 C13 C12 111.5(3)
C14 C13 H21 109.3
C12 C13 H21 109.3
C14 C13 H20 109.3
C12 C13 H20 109.3
H21 C13 H20 108.0
C15 C14 C13 125.1(7)
C15 C14 H22 126(3)
C13 C14 H22 109(3)
C14 C15 H23 112(4)
C14 C15 H24 115(3)
H23 C15 H24 132(5)
O5 C16 N1 122.3(3)
O5 C16 C17 121.8(3)
N1 C16 C17 115.9(2)
C16 C17 H26 109.5
C16 C17 H25 109.5
H26 C17 H25 109.5
C16 C17 H27 109.5
H26 C17 H27 109.5
H25 C17 H27 109.5

loop_
_geom_bond_atom_site_label_1
_geom_bond_atom_site_label_2
_geom_bond_distance
O1 C2 1.393(3)
O1 C1 1.407(4)
O2 C2 1.426(3)
O2 C3 1.431(3)
O3 C4 1.419(3)
O3 C6 1.422(3)
O4 C6 1.415(3)
O4 C5 1.427(3)
O5 C16 1.229(3)
N1 C16 1.331(3)
N1 C11 1.458(3)
N1 H28 0.90(3)
N2 N3 1.209(3)
N2 C12 1.488(3)
N3 N4 1.134(3)
C1 C3 1.512(4)
C1 H2 0.9700
C1 H1 0.9700
C2 C7 1.498(4)
C2 C8 1.512(4)
C3 C4 1.509(4)
C3 H3 0.99(3)
C4 C5 1.512(4)
C4 H4 0.899(14)
C5 C11 1.527(4)
C5 H5 0.96(2)
C6 C9 1.498(4)
C6 C10 1.512(4)
C7 H7 0.9600
C7 H6 0.9600
C7 H8 0.9600
C8 H9 0.9600
C8 H10 0.9600
C8 H11 0.9600
C9 H14 0.9600
C9 H13 0.9600
C9 H12 0.9600
C10 H17 0.9600
C10 H15 0.9600
C10 H16 0.9600
C11 C12 1.531(3)
C11 H18 0.939(19)
C12 C13 1.518(4)
C12 H19 1.00(2)
C13 C14 1.501(5)
C13 H21 0.9700
C13 H20 0.9700
C14 C15 1.293(7)
C14 H22 0.92(3)
C15 H23 1.01(6)
C15 H24 0.995(19)
C16 C17 1.498(4)
C17 H26 0.9600
C17 H25 0.9600
C17 H27 0.9600

loop_
_geom_torsion_atom_site_label_1
_geom_torsion_atom_site_label_2
_geom_torsion_atom_site_label_3
_geom_torsion_atom_site_label_4
_geom_torsion
C12 N2 N3 N4 174(3)
C2 O1 C1 C3 -35.7(4)
C1 O1 C2 O2 29.4(4)
C1 O1 C2 C7 -90.5(3)
C1 O1 C2 C8 144.4(3)
C3 O2 C2 O1 -10.1(4)
C3 O2 C2 C7 113.4(3)
C3 O2 C2 C8 -123.2(3)
C2 O2 C3 C4 108.9(3)
C2 O2 C3 C1 -11.3(4)
O1 C1 C3 O2 28.2(4)
O1 C1 C3 C4 -89.3(3)
C6 O3 C4 C3 -103.7(3)
C6 O3 C4 C5 21.1(3)
O2 C3 C4 O3 -172.4(2)
C1 C3 C4 O3 -58.4(4)
O2 C3 C4 C5 69.7(3)
C1 C3 C4 C5 -176.2(3)
C6 O4 C5 C4 23.9(3)
C6 O4 C5 C11 -99.4(3)
O3 C4 C5 O4 -26.8(3)
C3 C4 C5 O4 94.8(3)
O3 C4 C5 C11 94.6(3)
C3 C4 C5 C11 -143.7(3)
C5 O4 C6 O3 -11.6(3)
C5 O4 C6 C9 -131.2(3)
C5 O4 C6 C10 103.9(3)
C4 O3 C6 O4 -6.8(3)
C4 O3 C6 C9 110.4(3)
C4 O3 C6 C10 -125.6(3)
C16 N1 C11 C5 -108.0(3)
C16 N1 C11 C12 124.3(3)
O4 C5 C11 N1 -164.8(2)
C4 C5 C11 N1 78.7(3)
O4 C5 C11 C12 -38.5(3)
C4 C5 C11 C12 -155.0(3)
N3 N2 C12 C13 -67.6(4)
N3 N2 C12 C11 169.1(3)
N1 C11 C12 N2 62.9(3)
C5 C11 C12 N2 -63.1(3)
N1 C11 C12 C13 -59.3(3)
C5 C11 C12 C13 174.7(3)
N2 C12 C13 C14 173.1(3)
C11 C12 C13 C14 -68.2(4)
C12 C13 C14 C15 114.1(5)
C11 N1 C16 O5 4.8(5)
C11 N1 C16 C17 -175.8(3)

loop_
_cod_related_entry_id
_cod_related_entry_database
_cod_related_entry_code
1 ChemSpider 21200244
